data_1529609
loop_
_publ_author_name
'Beagley, B.'
'McAuliffe, C.A.'
'Mackie, A.G.'
'Pritchard, R.G.'

_publ_section_title
;
 Preparation and crystal structure of manganese(II) isothiocyanate
 tetrahydrate
;
_journal_name_full 'Inorganica Chimica Acta'
_journal_page_first 163
_journal_page_last 166
_journal_volume 89
_journal_year 1984
_chemical_formula_sum 'C2 H8 Mn N2 O4 S2'
_chemical_name_systematic 'Mn (S C N)2 (H2 O)4'
_space_group_IT_number 14
_symmetry_space_group_name_Hall '-P 2ybc'
_symmetry_space_group_name_H-M 'P 1 21/c 1'
_cell_angle_alpha 90
_cell_angle_beta 112.57
_cell_angle_gamma 90
_cell_formula_units_Z 2
_cell_length_a 7.827
_cell_length_b 9.208
_cell_length_c 7.456
_cell_volume 496.206
_citation_journal_id_ASTM ICHAA3
_cod_data_source_file Beagley_ICHAA3_1984_1032.cif
_cod_data_source_block C2H8Mn1N2O4S2
_cod_original_cell_volume 496.2057
_cod_original_formula_sum 'C2 H8 Mn1 N2 O4 S2'
_cod_database_code 1529609

loop_
_symmetry_equiv_pos_as_xyz
x,y,z
-x,y+1/2,-z+1/2
-x,-y,-z
x,-y-1/2,z-1/2

loop_
_atom_site_label
_atom_site_type_symbol
_atom_site_fract_x
_atom_site_fract_y
_atom_site_fract_z
_atom_site_occupancy
_atom_site_U_iso_or_equiv
C1 C+4 0.7734 0.2169 0.6366 1 0.0
O1 O-2 0.3894 0.4118 0.2087 1 0.0
H4 H+1 0.2595 0.4391 0.6435 1 0.0
Mn1 Mn+2 0.5 0.5 0.5 1 0.0
S1 S-2 0.9081 0.0743 0.6797 1 0.0
O2 O-2 0.2809 0.3839 0.5718 1 0.0
H1 H+1 0.3125 0.4606 0.1244 1 0.0
N1 N-3 0.6769 0.3156 0.6026 1 0.0
H2 H+1 0.3773 0.2967 0.1728 1 0.0
H3 H+1 0.1894 0.384 0.4711 1 0.0
